data_1572448
loop_
_publ_author_name
'Zueva, Anna Y.'
'Bilyachenko, Alexey N.'
'Khrustalev, Victor N.'
'Shul'pina, Lidia S.'
'Ikonnikov, Nikolay S.'
'Dorovatovskii, Pavel V.'
'Shubina, Elena S.'
'Ragimov, Karim'
'Lobanov, Nikolai N.'
'Sun, Di'

_publ_section_title
;
 Rational (supra)molecular design and catalytic activity of cage-like
 Cu<sub>4</sub>-based phenylsilsesquioxanes.
;
_journal_issue 39
_journal_name_full Nanoscale
_journal_page_first 18389
_journal_page_last 18398
_journal_paper_doi 10.1039/d4nr02173h
_journal_volume 16
_journal_year 2024
_chemical_formula_moiety 'C92 H108 Cu4 Na4 O32 Si12'
_chemical_formula_sum 'C92 H108 Cu4 Na4 O32 Si12'
_chemical_formula_weight 2409.03
_space_group_crystal_system monoclinic
_space_group_IT_number 15
_space_group_name_Hall '-C 2yc'
_space_group_name_H-M_alt 'C 1 2/c 1'
_atom_sites_solution_hydrogens mixed
_atom_sites_solution_primary difmap
_atom_sites_solution_secondary difmap
_audit_creation_method SHELXL-2013
_audit_update_record
;
2024-05-14 deposited with the CCDC.	2024-08-22 downloaded from the CCDC.
;
_cell_angle_alpha 90
_cell_angle_beta 132.083(16)
_cell_angle_gamma 90
_cell_formula_units_Z 4
_cell_length_a 39.983(4)
_cell_length_b 12.6858(4)
_cell_length_c 28.308(3)
_cell_measurement_reflns_used 10388
_cell_measurement_temperature 100(2)
_cell_measurement_theta_max 76.823
_cell_measurement_theta_min 2.937
_cell_volume 10656(3)
_computing_cell_refinement 'CrysAlisPro 1.171.41.117a (Rigaku OD, 2021)'
_computing_data_collection 'CrysAlisPro 1.171.41.117a (Rigaku OD, 2021)'
_computing_data_reduction 'CrysAlisPro 1.171.41.117a (Rigaku OD, 2021)'
_computing_molecular_graphics 'SHELXTL (Sheldrick, 2015)'
_computing_publication_material 'SHELXTL (Sheldrick, 2015)'
_computing_structure_refinement 'SHELXL (Sheldrick, 2015)'
_computing_structure_solution 'SHELXT (Sheldrick, 2015)'
_diffrn_ambient_temperature 100(2)
_diffrn_measured_fraction_theta_full 0.990
_diffrn_measured_fraction_theta_max 0.990
_diffrn_measurement_device_type 'XtaLAB Synergy, Dualflex, HyPix'
_diffrn_measurement_method '\f and \w'
_diffrn_radiation_type CuK\a
_diffrn_radiation_wavelength 1.54184
_diffrn_reflns_av_R_equivalents 0.0919
_diffrn_reflns_av_unetI/netI 0.0678
_diffrn_reflns_Laue_measured_fraction_full 0.990
_diffrn_reflns_Laue_measured_fraction_max 0.990
_diffrn_reflns_limit_h_max 48
_diffrn_reflns_limit_h_min -48
_diffrn_reflns_limit_k_max 14
_diffrn_reflns_limit_k_min -15
_diffrn_reflns_limit_l_max 34
_diffrn_reflns_limit_l_min -34
_diffrn_reflns_number 66088
_diffrn_reflns_point_group_measured_fraction_full 0.990
_diffrn_reflns_point_group_measured_fraction_max 0.990
_diffrn_reflns_theta_full 67.684
_diffrn_reflns_theta_max 69.998
_diffrn_reflns_theta_min 4.867
_diffrn_source 'micro-focus sealed X-ray tube'
_exptl_absorpt_coefficient_mu 3.009
_exptl_absorpt_correction_T_max 1.000
_exptl_absorpt_correction_T_min 0.767
_exptl_absorpt_correction_type multi-scan
_exptl_absorpt_process_details
;
CrysAlisPro 1.171.41.117a (Rigaku Oxford Diffraction, 2021)
Empirical absorption correction using spherical harmonics,
implemented in SCALE3 ABSPACK scaling algorithm.
;
_exptl_crystal_colour blue
_exptl_crystal_density_diffrn 1.502
_exptl_crystal_description prism
_exptl_crystal_F_000 4976
_exptl_crystal_size_max 0.26
_exptl_crystal_size_mid 0.22
_exptl_crystal_size_min 0.15
_refine_diff_density_max 2.630
_refine_diff_density_min -1.264
_refine_diff_density_rms 0.176
_refine_ls_extinction_method none
_refine_ls_goodness_of_fit_ref 1.032
_refine_ls_hydrogen_treatment constr
_refine_ls_matrix_type full
_refine_ls_number_parameters 595
_refine_ls_number_reflns 10030
_refine_ls_number_restraints 20
_refine_ls_restrained_S_all 1.032
_refine_ls_R_factor_all 0.1523
_refine_ls_R_factor_gt 0.1205
_refine_ls_shift/su_max 0.001
_refine_ls_shift/su_mean 0.000
_refine_ls_structure_factor_coef Fsqd
_refine_ls_weighting_details 'w=1/[\s^2^(Fo^2^)+450P] where P=(Fo^2^+2Fc^2^)/3'
_refine_ls_weighting_scheme calc
_refine_ls_wR_factor_gt 0.2508
_refine_ls_wR_factor_ref 0.2734
_reflns_Friedel_coverage 0.000
_reflns_number_gt 7370
_reflns_number_total 10030
_reflns_threshold_expression 'I > 2\s(I)'
_cod_data_source_file d4nr02173h2.cif
_cod_data_source_block 5
_cod_depositor_comments 'Adding full bibliography for 1572445--1572463.cif.'
_cod_original_sg_symbol_H-M 'C 2/c'
_cod_database_code 1572448
_shelx_space_group_comment
;
The symmetry employed for this shelxl refinement is uniquely defined
by the following loop, which should always be used as a source of
symmetry information in preference to the above space-group names.
They are only intended as comments.
;
_shelx_estimated_absorpt_t_min 0.508
_shelx_estimated_absorpt_t_max 0.661
_shelxl_version_number 2013-4

loop_
_space_group_symop_operation_xyz
'x, y, z'
'-x, y, -z+1/2'
'x+1/2, y+1/2, z'
'-x+1/2, y+1/2, -z+1/2'
'-x, -y, -z'
'x, -y, z-1/2'
'-x+1/2, -y+1/2, -z'
'x+1/2, -y+1/2, z-1/2'

loop_
_atom_site_label
_atom_site_type_symbol
_atom_site_fract_x
_atom_site_fract_y
_atom_site_fract_z
_atom_site_U_iso_or_equiv
_atom_site_adp_type
_atom_site_occupancy
_atom_site_site_symmetry_order
_atom_site_calc_flag
_atom_site_refinement_flags_posn
_atom_site_refinement_flags_adp
_atom_site_refinement_flags_occupancy
_atom_site_disorder_assembly
_atom_site_disorder_group
Cu1 Cu 0.49697(4) 0.22807(10) 0.69365(6) 0.0329(3) Uani 1 1 d . . . . .
Cu2 Cu 0.44930(4) 0.53972(11) 0.70489(6) 0.0327(3) Uani 1 1 d . . . . .
Si1 Si 0.40537(8) 0.20286(19) 0.66483(11) 0.0317(5) Uani 1 1 d . . . . .
Si2 Si 0.39755(8) 0.2653(2) 0.55774(11) 0.0335(5) Uani 1 1 d . . . . .
Si3 Si 0.40201(8) 0.5066(2) 0.55883(11) 0.0338(5) Uani 1 1 d . . . . .
Si4 Si 0.49671(8) 0.58260(19) 0.64770(11) 0.0310(5) Uani 1 1 d . . . . .
Si5 Si 0.59030(8) 0.50518(19) 0.72735(11) 0.0333(5) Uani 1 1 d . . . . .
Si6 Si 0.59230(8) 0.26471(19) 0.73249(11) 0.0334(5) Uani 1 1 d . . . . .
Na1 Na 0.49199(14) 0.2502(4) 0.57933(19) 0.0578(12) Uani 1 1 d . . . . .
Na2 Na 0.35342(15) 0.4285(4) 0.6164(2) 0.0541(11) Uani 1 1 d . . . . .
O1 O 0.3800(2) 0.2586(5) 0.5966(3) 0.0369(14) Uani 1 1 d . . . . .
O2 O 0.3899(2) 0.3860(5) 0.5323(3) 0.0397(15) Uani 1 1 d . . . . .
O3 O 0.4512(2) 0.5314(5) 0.5811(3) 0.0366(14) Uani 1 1 d . . . . .
O4 O 0.5396(2) 0.5348(5) 0.6603(3) 0.0371(14) Uani 1 1 d . . . . .
O5 O 0.5997(2) 0.3832(5) 0.7210(3) 0.0417(15) Uani 1 1 d . . . . .
O6 O 0.3846(2) 0.2580(5) 0.6923(3) 0.0369(14) Uani 1 1 d . . . . .
O7 O 0.4583(2) 0.2262(5) 0.7129(3) 0.0355(14) Uani 1 1 d . . . . .
O8 O 0.4477(2) 0.2269(6) 0.6022(3) 0.0404(15) Uani 1 1 d . . . . .
O9 O 0.4027(2) 0.5263(6) 0.6155(3) 0.0410(15) Uani 1 1 d . . . . .
O10 O 0.49806(19) 0.5515(5) 0.7040(3) 0.0307(13) Uani 1 1 d . . . . .
O11 O 0.5942(2) 0.5245(5) 0.7862(3) 0.0380(15) Uani 1 1 d . . . . .
O12 O 0.5409(2) 0.2297(5) 0.6859(3) 0.0382(14) Uani 1 1 d . . . . .
C1 C 0.3944(3) 0.0593(7) 0.6555(4) 0.037(2) Uani 1 1 d . . . . .
C2 C 0.3587(3) 0.0121(8) 0.5966(5) 0.042(2) Uani 1 1 d . . . . .
H2 H 0.3393 0.0551 0.5597 0.050 Uiso 1 1 calc R U . . .
C3 C 0.3514(4) -0.0954(8) 0.5913(5) 0.050(3) Uani 1 1 d . . . . .
H3 H 0.3272 -0.1251 0.5509 0.060 Uiso 1 1 calc R U . . .
C4 C 0.3789(4) -0.1611(9) 0.6446(5) 0.051(3) Uani 1 1 d . . . . .
H4 H 0.3734 -0.2347 0.6414 0.061 Uiso 1 1 calc R U . . .
C5 C 0.4148(4) -0.1144(8) 0.7029(5) 0.050(3) Uani 1 1 d . . . . .
H5 H 0.4347 -0.1576 0.7395 0.060 Uiso 1 1 calc R U . . .
C6 C 0.4217(4) -0.0098(8) 0.7080(5) 0.044(2) Uani 1 1 d . . . . .
H6 H 0.4459 0.0189 0.7487 0.053 Uiso 1 1 calc R U . . .
C7 C 0.3593(4) 0.1867(8) 0.4843(5) 0.049(3) Uani 1 1 d . . . . .
C8 C 0.3168(4) 0.2366(13) 0.4296(5) 0.068(4) Uani 1 1 d . . . . .
H8 H 0.3106 0.3072 0.4327 0.082 Uiso 1 1 calc R U . . .
C9 C 0.2860(5) 0.1813(17) 0.3738(7) 0.098(6) Uani 1 1 d . . . . .
H9 H 0.2596 0.2165 0.3383 0.117 Uiso 1 1 calc R U . . .
C10 C 0.2917(5) 0.0815(18) 0.3679(8) 0.101(7) Uani 1 1 d . . . . .
H10 H 0.2682 0.0437 0.3305 0.122 Uiso 1 1 calc R U . . .
C11 C 0.3315(6) 0.0325(11) 0.4155(7) 0.077(4) Uani 1 1 d . . . . .
H11 H 0.3374 -0.0368 0.4099 0.092 Uiso 1 1 calc R U . . .
C12 C 0.3638(5) 0.0877(10) 0.4737(6) 0.063(3) Uani 1 1 d . . . . .
H12 H 0.3906 0.0512 0.5076 0.075 Uiso 1 1 calc R U . . .
C13 C 0.3607(3) 0.5921(8) 0.4887(4) 0.040(2) Uani 1 1 d . . . . .
C14 C 0.3535(4) 0.6933(10) 0.4991(5) 0.065(4) Uani 1 1 d . . . . .
H14 H 0.3681 0.7154 0.5411 0.078 Uiso 1 1 calc R U . . .
C15 C 0.3247(4) 0.7629(11) 0.4480(6) 0.073(4) Uani 1 1 d . . . . .
H15 H 0.3206 0.8324 0.4557 0.088 Uiso 1 1 calc R U . . .
C16 C 0.3033(4) 0.7324(10) 0.3891(6) 0.064(3) Uani 1 1 d . . . . .
H16 H 0.2830 0.7798 0.3549 0.077 Uiso 1 1 calc R U . . .
C17 C 0.3095(4) 0.6363(10) 0.3766(5) 0.064(3) Uani 1 1 d . . . . .
H17 H 0.2946 0.6165 0.3342 0.077 Uiso 1 1 calc R U . . .
C18 C 0.3385(4) 0.5646(8) 0.4270(5) 0.050(3) Uani 1 1 d . . . . .
H18 H 0.3427 0.4962 0.4180 0.060 Uiso 1 1 calc R U . . .
C19 C 0.4955(3) 0.7265(8) 0.6374(4) 0.039(2) Uani 1 1 d . . . . .
C20 C 0.5197(3) 0.7761(8) 0.6245(5) 0.043(2) Uani 1 1 d . . . . .
H20 H 0.5381 0.7341 0.6217 0.051 Uiso 1 1 calc R U . . .
C21 C 0.5182(4) 0.8837(9) 0.6155(5) 0.052(3) Uani 1 1 d . . . . .
H21 H 0.5351 0.9145 0.6065 0.062 Uiso 1 1 calc R U . . .
C22 C 0.4922(4) 0.9456(8) 0.6197(5) 0.048(3) Uani 1 1 d . . . . .
H22 H 0.4906 1.0195 0.6129 0.057 Uiso 1 1 calc R U . . .
C23 C 0.4680(4) 0.8998(10) 0.6339(5) 0.053(3) Uani 1 1 d . . . . .
H23 H 0.4503 0.9426 0.6375 0.063 Uiso 1 1 calc R U . . .
C24 C 0.4700(4) 0.7915(8) 0.6428(5) 0.045(2) Uani 1 1 d . . . . .
H24 H 0.4536 0.7610 0.6527 0.054 Uiso 1 1 calc R U . . .
C25 C 0.6327(3) 0.5830(7) 0.7329(4) 0.036(2) Uani 1 1 d . . . . .
C26 C 0.6536(4) 0.5416(8) 0.7124(5) 0.047(2) Uani 1 1 d . . . . .
H26 H 0.6463 0.4723 0.6953 0.057 Uiso 1 1 calc R U . . .
C27 C 0.6848(4) 0.6004(9) 0.7167(6) 0.054(3) Uani 1 1 d . . . . .
H27 H 0.6991 0.5702 0.7034 0.064 Uiso 1 1 calc R U . . .
C28 C 0.6951(4) 0.7006(10) 0.7396(5) 0.057(3) Uani 1 1 d . . . . .
H28 H 0.7160 0.7409 0.7413 0.069 Uiso 1 1 calc R U . . .
C29 C 0.6753(4) 0.7436(9) 0.7604(5) 0.053(3) Uani 1 1 d . . . . .
H29 H 0.6829 0.8132 0.7772 0.063 Uiso 1 1 calc R U . . .
C30 C 0.6440(4) 0.6855(8) 0.7570(5) 0.046(2) Uani 1 1 d . . . . .
H30 H 0.6304 0.7159 0.7713 0.056 Uiso 1 1 calc R U . . .
C31 C 0.6254(3) 0.1773(8) 0.7238(4) 0.041(2) Uani 1 1 d . . . . .
C32 C 0.6134(4) 0.0736(9) 0.7069(5) 0.054(3) Uani 1 1 d . . . . .
H32 H 0.5872 0.0484 0.6975 0.065 Uiso 1 1 calc R U . . .
C33 C 0.6385(5) 0.0042(12) 0.7032(6) 0.076(4) Uani 1 1 d . . . . .
H33 H 0.6285 -0.0664 0.6897 0.091 Uiso 1 1 calc R U . . .
C34 C 0.6768(5) 0.0366(13) 0.7188(7) 0.075(4) Uani 1 1 d . . . . .
H34 H 0.6948 -0.0116 0.7185 0.090 Uiso 1 1 calc R U . . .
C35 C 0.6892(5) 0.1373(13) 0.7345(7) 0.074(4) Uani 1 1 d . . . . .
H35 H 0.7158 0.1610 0.7444 0.088 Uiso 1 1 calc R U . . .
C36 C 0.6631(4) 0.2097(11) 0.7367(6) 0.060(3) Uani 1 1 d . . . . .
H36 H 0.6722 0.2814 0.7473 0.073 Uiso 1 1 calc R U . . .
O13 O 0.5240(3) 0.1616(8) 0.5488(4) 0.091(2) Uani 1 1 d D . . . .
C37 C 0.5535(2) 0.1871(7) 0.5487(3) 0.091(2) Uani 1 1 d D . . . .
C38 C 0.5789(4) 0.1064(10) 0.5449(6) 0.091(2) Uani 1 1 d D . . . .
H38A H 0.5609 0.0417 0.5257 0.137 Uiso 1 1 calc R U . . .
H38B H 0.6075 0.0909 0.5878 0.137 Uiso 1 1 calc R U . . .
H38C H 0.5848 0.1336 0.5187 0.137 Uiso 1 1 calc R U . . .
C39 C 0.5658(4) 0.3001(8) 0.5525(6) 0.091(2) Uani 1 1 d D . . . .
H39A H 0.5474 0.3450 0.5557 0.137 Uiso 1 1 calc R U . . .
H39B H 0.5602 0.3189 0.5142 0.137 Uiso 1 1 calc R U . . .
H39C H 0.5977 0.3106 0.5901 0.137 Uiso 1 1 calc R U . . .
O14 O 0.4707(3) 0.3995(6) 0.5199(3) 0.0651(16) Uani 1 1 d D . . . .
H14O H 0.4616 0.4428 0.5346 0.098 Uiso 1 1 d R U . . .
C40 C 0.4375(4) 0.3981(7) 0.4519(3) 0.0651(16) Uani 1 1 d D . . . .
H40A H 0.4514 0.4205 0.4348 0.078 Uiso 1 1 calc R U . . .
H40B H 0.4130 0.4482 0.4364 0.078 Uiso 1 1 calc R U . . .
C41 C 0.4182(4) 0.2873(8) 0.4284(4) 0.0651(16) Uani 1 1 d D . . . .
H41A H 0.4011 0.2827 0.3826 0.098 Uiso 1 1 calc R U . . .
H41B H 0.3983 0.2721 0.4363 0.098 Uiso 1 1 calc R U . . .
H41C H 0.4429 0.2360 0.4511 0.098 Uiso 1 1 calc R U . . .
O15 O 0.2903(3) 0.4234(12) 0.5038(4) 0.140(4) Uani 1 1 d D . . . .
C42 C 0.2550(2) 0.4187(10) 0.4481(4) 0.140(4) Uani 1 1 d D . . . .
C43 C 0.2373(5) 0.5114(12) 0.4045(6) 0.140(4) Uani 1 1 d D . . . .
H43A H 0.2528 0.5754 0.4297 0.210 Uiso 1 1 calc R U . . .
H43B H 0.2049 0.5186 0.3795 0.210 Uiso 1 1 calc R U . . .
H43C H 0.2427 0.5009 0.3757 0.210 Uiso 1 1 calc R U . . .
C44 C 0.2275(4) 0.3198(11) 0.4206(7) 0.140(4) Uani 1 1 d D . . . .
H44A H 0.2473 0.2594 0.4337 0.210 Uiso 1 1 calc R U . . .
H44B H 0.2052 0.3248 0.3741 0.210 Uiso 1 1 calc R U . . .
H44C H 0.2120 0.3106 0.4362 0.210 Uiso 1 1 calc R U . . .
O16 O 0.2950(4) 0.4580(11) 0.6164(6) 0.137(4) Uani 1 1 d D . . . .
H16O H 0.3086 0.4612 0.6576 0.206 Uiso 1 1 d R U . . .
C45 C 0.2646(5) 0.5455(14) 0.5876(10) 0.137(4) Uani 1 1 d D . . . .
H45A H 0.2620 0.5746 0.6175 0.165 Uiso 1 1 calc R U . . .
H45B H 0.2343 0.5218 0.5487 0.165 Uiso 1 1 calc R U . . .
C46 C 0.2817(6) 0.6307(12) 0.5702(10) 0.137(4) Uani 1 1 d D . . . .
H46A H 0.2641 0.6952 0.5580 0.206 Uiso 1 1 calc R U . . .
H46B H 0.2785 0.6065 0.5345 0.206 Uiso 1 1 calc R U . . .
H46C H 0.3135 0.6452 0.6070 0.206 Uiso 1 1 calc R U . . .

loop_
_atom_site_aniso_label
_atom_site_aniso_U_11
_atom_site_aniso_U_22
_atom_site_aniso_U_33
_atom_site_aniso_U_23
_atom_site_aniso_U_13
_atom_site_aniso_U_12
Cu1 0.0344(7) 0.0327(7) 0.0268(6) 0.0021(5) 0.0186(6) 0.0017(5)
Cu2 0.0332(7) 0.0352(7) 0.0254(6) -0.0003(5) 0.0178(6) 0.0004(5)
Si1 0.0331(12) 0.0319(12) 0.0274(11) -0.0008(9) 0.0191(10) -0.0010(10)
Si2 0.0348(13) 0.0324(12) 0.0275(11) -0.0009(10) 0.0186(10) -0.0019(10)
Si3 0.0349(13) 0.0349(13) 0.0245(11) 0.0006(10) 0.0170(10) 0.0000(10)
Si4 0.0338(12) 0.0308(12) 0.0248(11) 0.0008(9) 0.0181(10) 0.0008(10)
Si5 0.0382(13) 0.0303(12) 0.0327(12) 0.0031(10) 0.0242(11) 0.0013(10)
Si6 0.0395(13) 0.0297(12) 0.0325(12) 0.0047(10) 0.0248(11) 0.0037(10)
Na1 0.046(2) 0.082(3) 0.040(2) 0.010(2) 0.027(2) 0.005(2)
Na2 0.053(2) 0.060(3) 0.051(2) -0.015(2) 0.036(2) -0.013(2)
O1 0.039(3) 0.035(3) 0.029(3) 0.007(3) 0.020(3) 0.002(3)
O2 0.034(3) 0.040(4) 0.030(3) -0.004(3) 0.015(3) -0.002(3)
O3 0.043(4) 0.032(3) 0.028(3) 0.004(3) 0.021(3) 0.003(3)
O4 0.036(3) 0.041(4) 0.030(3) -0.001(3) 0.021(3) 0.001(3)
O5 0.058(4) 0.030(3) 0.053(4) 0.003(3) 0.044(4) 0.002(3)
O6 0.037(3) 0.035(3) 0.035(3) -0.003(3) 0.022(3) 0.001(3)
O7 0.036(3) 0.036(3) 0.028(3) -0.008(3) 0.019(3) -0.009(3)
O8 0.035(3) 0.051(4) 0.029(3) 0.002(3) 0.019(3) -0.001(3)
O9 0.033(3) 0.053(4) 0.029(3) -0.001(3) 0.018(3) 0.000(3)
O10 0.031(3) 0.029(3) 0.029(3) 0.001(2) 0.019(3) 0.000(2)
O11 0.031(3) 0.044(4) 0.026(3) 0.003(3) 0.014(3) 0.002(3)
O12 0.037(3) 0.045(4) 0.029(3) 0.006(3) 0.021(3) 0.006(3)
C1 0.040(5) 0.028(5) 0.034(5) -0.001(4) 0.022(4) 0.000(4)
C2 0.045(6) 0.038(5) 0.032(5) -0.006(4) 0.021(4) -0.007(4)
C3 0.049(6) 0.037(6) 0.048(6) -0.010(5) 0.026(5) -0.001(5)
C4 0.074(8) 0.037(6) 0.053(6) 0.001(5) 0.047(6) -0.002(5)
C5 0.062(7) 0.035(5) 0.040(5) 0.004(4) 0.028(5) 0.002(5)
C6 0.058(6) 0.032(5) 0.032(5) -0.002(4) 0.025(5) 0.000(4)
C7 0.077(8) 0.041(6) 0.062(7) -0.015(5) 0.060(7) -0.018(5)
C8 0.048(7) 0.104(11) 0.037(6) -0.014(6) 0.023(5) -0.007(7)
C9 0.066(10) 0.141(17) 0.059(9) -0.037(10) 0.030(8) -0.020(10)
C10 0.059(9) 0.165(19) 0.070(10) -0.062(12) 0.039(8) -0.029(11)
C11 0.101(12) 0.047(7) 0.077(9) -0.034(7) 0.057(9) -0.021(7)
C12 0.067(8) 0.059(8) 0.061(7) -0.019(6) 0.042(7) -0.009(6)
C13 0.037(5) 0.037(5) 0.034(5) -0.002(4) 0.019(4) 0.005(4)
C14 0.068(8) 0.057(7) 0.039(6) -0.003(5) 0.024(6) 0.021(6)
C15 0.071(8) 0.062(8) 0.048(7) 0.007(6) 0.024(6) 0.035(7)
C16 0.060(7) 0.055(7) 0.043(6) 0.008(5) 0.020(6) 0.014(6)
C17 0.064(8) 0.063(8) 0.031(5) 0.004(5) 0.019(5) -0.001(6)
C18 0.058(7) 0.038(6) 0.034(5) 0.005(4) 0.022(5) 0.004(5)
C19 0.040(5) 0.041(5) 0.027(4) 0.001(4) 0.019(4) 0.000(4)
C20 0.049(6) 0.033(5) 0.050(6) 0.001(4) 0.035(5) 0.001(4)
C21 0.061(7) 0.047(6) 0.043(6) -0.010(5) 0.033(6) -0.016(5)
C22 0.053(6) 0.030(5) 0.047(6) -0.007(4) 0.028(5) -0.003(4)
C23 0.049(6) 0.060(7) 0.048(6) -0.005(5) 0.032(5) 0.002(5)
C24 0.050(6) 0.040(6) 0.047(6) 0.005(4) 0.033(5) 0.002(5)
C25 0.037(5) 0.032(5) 0.032(5) 0.002(4) 0.020(4) -0.001(4)
C26 0.061(7) 0.034(5) 0.053(6) 0.005(5) 0.042(6) 0.000(5)
C27 0.051(6) 0.054(7) 0.065(7) 0.008(6) 0.043(6) 0.004(5)
C28 0.042(6) 0.066(8) 0.044(6) 0.009(5) 0.020(5) -0.012(5)
C29 0.050(6) 0.048(6) 0.047(6) -0.002(5) 0.027(5) -0.007(5)
C30 0.052(6) 0.039(5) 0.041(5) 0.004(4) 0.028(5) 0.000(5)
C31 0.045(6) 0.045(6) 0.032(5) 0.004(4) 0.025(5) 0.004(4)
C32 0.063(7) 0.043(6) 0.049(6) 0.000(5) 0.035(6) 0.010(5)
C33 0.091(11) 0.069(9) 0.053(7) 0.008(6) 0.043(8) 0.038(8)
C34 0.084(10) 0.079(10) 0.078(9) 0.025(8) 0.061(9) 0.042(8)
C35 0.071(9) 0.088(11) 0.085(10) 0.019(8) 0.062(8) 0.021(8)
C36 0.053(7) 0.064(8) 0.070(8) 0.006(6) 0.044(7) 0.008(6)
O13 0.080(5) 0.130(6) 0.058(3) 0.015(4) 0.044(4) 0.034(5)
C37 0.080(5) 0.130(6) 0.058(3) 0.015(4) 0.044(4) 0.034(5)
C38 0.080(5) 0.130(6) 0.058(3) 0.015(4) 0.044(4) 0.034(5)
C39 0.080(5) 0.130(6) 0.058(3) 0.015(4) 0.044(4) 0.034(5)
O14 0.075(4) 0.067(4) 0.054(3) 0.000(3) 0.043(3) 0.006(3)
C40 0.075(4) 0.067(4) 0.054(3) 0.000(3) 0.043(3) 0.006(3)
C41 0.075(4) 0.067(4) 0.054(3) 0.000(3) 0.043(3) 0.006(3)
O15 0.063(5) 0.252(13) 0.086(6) -0.037(7) 0.042(4) 0.006(6)
C42 0.063(5) 0.252(13) 0.086(6) -0.037(7) 0.042(4) 0.006(6)
C43 0.063(5) 0.252(13) 0.086(6) -0.037(7) 0.042(4) 0.006(6)
C44 0.063(5) 0.252(13) 0.086(6) -0.037(7) 0.042(4) 0.006(6)
O16 0.092(7) 0.212(14) 0.100(7) 0.025(7) 0.061(6) 0.043(7)
C45 0.092(7) 0.212(14) 0.100(7) 0.025(7) 0.061(6) 0.043(7)
C46 0.092(7) 0.212(14) 0.100(7) 0.025(7) 0.061(6) 0.043(7)

loop_
_atom_type_symbol
_atom_type_description
_atom_type_scat_dispersion_real
_atom_type_scat_dispersion_imag
_atom_type_scat_source
C C 0.0181 0.0091 'International Tables Vol C Tables 4.2.6.8 and 6.1.1.4'
H H 0.0000 0.0000 'International Tables Vol C Tables 4.2.6.8 and 6.1.1.4'
Cu Cu -1.9646 0.5888 'International Tables Vol C Tables 4.2.6.8 and 6.1.1.4'
Na Na 0.1353 0.1239 'International Tables Vol C Tables 4.2.6.8 and 6.1.1.4'
O O 0.0492 0.0322 'International Tables Vol C Tables 4.2.6.8 and 6.1.1.4'
Si Si 0.2541 0.3302 'International Tables Vol C Tables 4.2.6.8 and 6.1.1.4'

loop_
_geom_angle_atom_site_label_1
_geom_angle_atom_site_label_2
_geom_angle_atom_site_label_3
_geom_angle
_geom_angle_site_symmetry_1
_geom_angle_site_symmetry_3
_geom_angle_publ_flag
O12 Cu1 O8 92.1(3) . . ?
O12 Cu1 O7 172.9(3) . . ?
O8 Cu1 O7 95.0(3) . . ?
O12 Cu1 O7 94.4(3) . 2_656 ?
O8 Cu1 O7 173.4(3) . 2_656 ?
O7 Cu1 O7 78.5(3) . 2_656 ?
O9 Cu2 O11 90.0(3) . 2_656 ?
O9 Cu2 O10 173.9(3) . 2_656 ?
O11 Cu2 O10 95.9(2) 2_656 2_656 ?
O9 Cu2 O10 94.9(3) . . ?
O11 Cu2 O10 174.8(3) 2_656 . ?
O10 Cu2 O10 79.2(3) 2_656 . ?
O7 Si1 O1 110.3(3) . . ?
O7 Si1 O6 108.8(3) . . ?
O1 Si1 O6 105.6(3) . . ?
O7 Si1 C1 110.8(4) . . ?
O1 Si1 C1 111.1(4) . . ?
O6 Si1 C1 110.0(4) . . ?
O8 Si2 O2 114.0(4) . . ?
O8 Si2 O1 109.5(3) . . ?
O2 Si2 O1 107.6(4) . . ?
O8 Si2 C7 112.6(5) . . ?
O2 Si2 C7 104.0(4) . . ?
O1 Si2 C7 108.8(4) . . ?
O9 Si3 O2 114.0(4) . . ?
O9 Si3 O3 111.8(3) . . ?
O2 Si3 O3 105.5(3) . . ?
O9 Si3 C13 112.6(4) . . ?
O2 Si3 C13 106.2(4) . . ?
O3 Si3 C13 106.0(4) . . ?
O10 Si4 O4 111.4(3) . . ?
O10 Si4 O3 108.5(3) . . ?
O4 Si4 O3 107.5(3) . . ?
O10 Si4 C19 112.3(4) . . ?
O4 Si4 C19 108.5(4) . . ?
O3 Si4 C19 108.6(4) . . ?
O11 Si5 O5 113.3(4) . . ?
O11 Si5 O4 110.9(3) . . ?
O5 Si5 O4 106.7(4) . . ?
O11 Si5 C25 112.6(4) . . ?
O5 Si5 C25 104.3(4) . . ?
O4 Si5 C25 108.7(4) . . ?
O12 Si6 O5 113.9(4) . . ?
O12 Si6 O6 110.4(3) . 2_656 ?
O5 Si6 O6 106.7(4) . 2_656 ?
O12 Si6 C31 111.2(4) . . ?
O5 Si6 C31 106.6(4) . . ?
O6 Si6 C31 107.7(4) 2_656 . ?
O12 Na1 O13 104.3(3) . . ?
O12 Na1 O8 75.4(3) . . ?
O13 Na1 O8 142.2(4) . . ?
O12 Na1 O14 129.9(3) . . ?
O13 Na1 O14 99.1(4) . . ?
O8 Na1 O14 109.9(3) . . ?
O9 Na2 O16 138.9(4) . . ?
O9 Na2 O11 69.5(2) . 2_656 ?
O16 Na2 O11 91.2(4) . 2_656 ?
O9 Na2 O15 98.2(4) . . ?
O16 Na2 O15 81.1(5) . . ?
O11 Na2 O15 150.9(4) 2_656 . ?
O9 Na2 O1 88.2(3) . . ?
O16 Na2 O1 132.2(4) . . ?
O11 Na2 O1 119.8(3) 2_656 . ?
O15 Na2 O1 84.8(4) . . ?
O9 Na2 O6 119.4(3) . . ?
O16 Na2 O6 93.2(4) . . ?
O11 Na2 O6 84.8(2) 2_656 . ?
O15 Na2 O6 123.4(4) . . ?
O1 Na2 O6 58.3(2) . . ?
Si1 O1 Si2 127.5(4) . . ?
Si1 O1 Na2 97.1(3) . . ?
Si2 O1 Na2 120.8(3) . . ?
Si2 O2 Si3 140.3(4) . . ?
Si4 O3 Si3 129.6(4) . . ?
Si4 O4 Si5 130.1(4) . . ?
Si6 O5 Si5 141.1(4) . . ?
Si1 O6 Si6 127.6(4) . 2_656 ?
Si1 O6 Na2 94.3(3) . . ?
Si6 O6 Na2 122.9(3) 2_656 . ?
Si1 O7 Cu1 127.4(3) . . ?
Si1 O7 Cu1 129.8(4) . 2_656 ?
Cu1 O7 Cu1 101.4(3) . 2_656 ?
Si2 O8 Cu1 132.7(4) . . ?
Si2 O8 Na1 123.5(4) . . ?
Cu1 O8 Na1 95.2(3) . . ?
Si3 O9 Cu2 133.8(4) . . ?
Si3 O9 Na2 118.5(4) . . ?
Cu2 O9 Na2 96.6(3) . . ?
Si4 O10 Cu2 128.1(4) . 2_656 ?
Si4 O10 Cu2 130.9(3) . . ?
Cu2 O10 Cu2 100.2(3) 2_656 . ?
Si5 O11 Cu2 133.8(4) . 2_656 ?
Si5 O11 Na2 121.7(4) . 2_656 ?
Cu2 O11 Na2 94.0(3) 2_656 2_656 ?
Si6 O12 Cu1 133.2(4) . . ?
Si6 O12 Na1 123.9(4) . . ?
Cu1 O12 Na1 96.6(3) . . ?
C6 C1 C2 115.9(9) . . ?
C6 C1 Si1 121.2(7) . . ?
C2 C1 Si1 122.9(7) . . ?
C3 C2 C1 121.4(10) . . ?
C3 C2 H2 119.3 . . ?
C1 C2 H2 119.3 . . ?
C4 C3 C2 121.0(10) . . ?
C4 C3 H3 119.5 . . ?
C2 C3 H3 119.5 . . ?
C5 C4 C3 117.6(10) . . ?
C5 C4 H4 121.2 . . ?
C3 C4 H4 121.2 . . ?
C6 C5 C4 121.3(10) . . ?
C6 C5 H5 119.3 . . ?
C4 C5 H5 119.3 . . ?
C5 C6 C1 122.8(10) . . ?
C5 C6 H6 118.6 . . ?
C1 C6 H6 118.6 . . ?
C12 C7 C8 113.9(11) . . ?
C12 C7 Si2 129.0(11) . . ?
C8 C7 Si2 117.0(9) . . ?
C9 C8 C7 120.2(15) . . ?
C9 C8 H8 119.9 . . ?
C7 C8 H8 119.9 . . ?
C10 C9 C8 122.5(18) . . ?
C10 C9 H9 118.7 . . ?
C8 C9 H9 118.7 . . ?
C9 C10 C11 120.0(14) . . ?
C9 C10 H10 120.0 . . ?
C11 C10 H10 120.0 . . ?
C10 C11 C12 118.2(13) . . ?
C10 C11 H11 120.9 . . ?
C12 C11 H11 120.9 . . ?
C7 C12 C11 124.7(14) . . ?
C7 C12 H12 117.6 . . ?
C11 C12 H12 117.6 . . ?
C18 C13 C14 117.1(10) . . ?
C18 C13 Si3 124.5(8) . . ?
C14 C13 Si3 118.3(8) . . ?
C15 C14 C13 120.3(11) . . ?
C15 C14 H14 119.8 . . ?
C13 C14 H14 119.8 . . ?
C16 C15 C14 120.5(12) . . ?
C16 C15 H15 119.7 . . ?
C14 C15 H15 119.7 . . ?
C15 C16 C17 121.4(11) . . ?
C15 C16 H16 119.3 . . ?
C17 C16 H16 119.3 . . ?
C16 C17 C18 119.6(11) . . ?
C16 C17 H17 120.2 . . ?
C18 C17 H17 120.2 . . ?
C13 C18 C17 121.0(11) . . ?
C13 C18 H18 119.5 . . ?
C17 C18 H18 119.5 . . ?
C20 C19 C24 116.7(9) . . ?
C20 C19 Si4 122.6(8) . . ?
C24 C19 Si4 120.7(8) . . ?
C21 C20 C19 122.8(10) . . ?
C21 C20 H20 118.6 . . ?
C19 C20 H20 118.6 . . ?
C20 C21 C22 119.4(11) . . ?
C20 C21 H21 120.3 . . ?
C22 C21 H21 120.3 . . ?
C23 C22 C21 119.9(10) . . ?
C23 C22 H22 120.0 . . ?
C21 C22 H22 120.0 . . ?
C22 C23 C24 119.7(10) . . ?
C22 C23 H23 120.1 . . ?
C24 C23 H23 120.1 . . ?
C19 C24 C23 121.4(10) . . ?
C19 C24 H24 119.3 . . ?
C23 C24 H24 119.3 . . ?
C30 C25 C26 117.7(9) . . ?
C30 C25 Si5 120.6(8) . . ?
C26 C25 Si5 121.7(7) . . ?
C27 C26 C25 120.9(10) . . ?
C27 C26 H26 119.6 . . ?
C25 C26 H26 119.6 . . ?
C28 C27 C26 120.9(11) . . ?
C28 C27 H27 119.6 . . ?
C26 C27 H27 119.6 . . ?
C29 C28 C27 119.7(11) . . ?
C29 C28 H28 120.2 . . ?
C27 C28 H28 120.2 . . ?
C28 C29 C30 120.4(11) . . ?
C28 C29 H29 119.8 . . ?
C30 C29 H29 119.8 . . ?
C25 C30 C29 120.4(11) . . ?
C25 C30 H30 119.8 . . ?
C29 C30 H30 119.8 . . ?
C36 C31 C32 116.7(11) . . ?
C36 C31 Si6 122.9(9) . . ?
C32 C31 Si6 120.2(9) . . ?
C31 C32 C33 122.2(13) . . ?
C31 C32 H32 118.9 . . ?
C33 C32 H32 118.9 . . ?
C34 C33 C32 120.2(15) . . ?
C34 C33 H33 119.9 . . ?
C32 C33 H33 119.9 . . ?
C35 C34 C33 119.3(13) . . ?
C35 C34 H34 120.4 . . ?
C33 C34 H34 120.4 . . ?
C34 C35 C36 121.0(14) . . ?
C34 C35 H35 119.5 . . ?
C36 C35 H35 119.5 . . ?
C31 C36 C35 120.5(13) . . ?
C31 C36 H36 119.7 . . ?
C35 C36 H36 119.7 . . ?
C37 O13 Na1 131.4(6) . . ?
O13 C37 C38 121.3(3) . . ?
O13 C37 C39 121.5(3) . . ?
C38 C37 C39 117.1(3) . . ?
C37 C38 H38A 109.5 . . ?
C37 C38 H38B 109.5 . . ?
H38A C38 H38B 109.5 . . ?
C37 C38 H38C 109.5 . . ?
H38A C38 H38C 109.5 . . ?
H38B C38 H38C 109.5 . . ?
C37 C39 H39A 109.5 . . ?
C37 C39 H39B 109.5 . . ?
H39A C39 H39B 109.5 . . ?
C37 C39 H39C 109.5 . . ?
H39A C39 H39C 109.5 . . ?
H39B C39 H39C 109.5 . . ?
C40 O14 Na1 122.2(5) . . ?
C40 O14 H14O 109.5 . . ?
Na1 O14 H14O 103.4 . . ?
O14 C40 C41 109.9(3) . . ?
O14 C40 H40A 109.7 . . ?
C41 C40 H40A 109.7 . . ?
O14 C40 H40B 109.7 . . ?
C41 C40 H40B 109.7 . . ?
H40A C40 H40B 108.2 . . ?
C40 C41 H41A 109.5 . . ?
C40 C41 H41B 109.5 . . ?
H41A C41 H41B 109.5 . . ?
C40 C41 H41C 109.5 . . ?
H41A C41 H41C 109.5 . . ?
H41B C41 H41C 109.5 . . ?
C42 O15 Na2 172.2(7) . . ?
O15 C42 C43 121.5(3) . . ?
O15 C42 C44 121.4(3) . . ?
C43 C42 C44 117.1(3) . . ?
C42 C43 H43A 109.5 . . ?
C42 C43 H43B 109.5 . . ?
H43A C43 H43B 109.5 . . ?
C42 C43 H43C 109.5 . . ?
H43A C43 H43C 109.5 . . ?
H43B C43 H43C 109.5 . . ?
C42 C44 H44A 109.5 . . ?
C42 C44 H44B 109.5 . . ?
H44A C44 H44B 109.5 . . ?
C42 C44 H44C 109.5 . . ?
H44A C44 H44C 109.5 . . ?
H44B C44 H44C 109.5 . . ?
C45 O16 Na2 125.7(7) . . ?
C45 O16 H16O 104.4 . . ?
Na2 O16 H16O 105.6 . . ?
O16 C45 C46 110.0(3) . . ?
O16 C45 H45A 109.7 . . ?
C46 C45 H45A 109.7 . . ?
O16 C45 H45B 109.7 . . ?
C46 C45 H45B 109.7 . . ?
H45A C45 H45B 108.2 . . ?
C45 C46 H46A 109.5 . . ?
C45 C46 H46B 109.5 . . ?
H46A C46 H46B 109.5 . . ?
C45 C46 H46C 109.5 . . ?
H46A C46 H46C 109.5 . . ?
H46B C46 H46C 109.5 . . ?

loop_
_geom_bond_atom_site_label_1
_geom_bond_atom_site_label_2
_geom_bond_distance
_geom_bond_site_symmetry_2
_geom_bond_publ_flag
Cu1 O12 1.912(6) . ?
Cu1 O8 1.937(6) . ?
Cu1 O7 1.955(6) . ?
Cu1 O7 1.963(6) 2_656 ?
Cu2 O9 1.893(6) . ?
Cu2 O11 1.927(7) 2_656 ?
Cu2 O10 1.957(6) 2_656 ?
Cu2 O10 1.973(6) . ?
Si1 O7 1.599(6) . ?
Si1 O1 1.622(6) . ?
Si1 O6 1.629(7) . ?
Si1 C1 1.850(9) . ?
Si2 O8 1.567(7) . ?
Si2 O2 1.631(7) . ?
Si2 O1 1.656(7) . ?
Si2 C7 1.843(11) . ?
Si3 O9 1.606(7) . ?
Si3 O2 1.628(7) . ?
Si3 O3 1.645(7) . ?
Si3 C13 1.858(10) . ?
Si4 O10 1.607(6) . ?
Si4 O4 1.619(7) . ?
Si4 O3 1.640(7) . ?
Si4 C19 1.845(10) . ?
Si5 O11 1.584(7) . ?
Si5 O5 1.630(7) . ?
Si5 O4 1.641(7) . ?
Si5 C25 1.875(10) . ?
Si6 O12 1.588(7) . ?
Si6 O5 1.607(7) . ?
Si6 O6 1.660(6) 2_656 ?
Si6 C31 1.865(10) . ?
Na1 O12 2.256(7) . ?
Na1 O13 2.264(10) . ?
Na1 O8 2.276(8) . ?
Na1 O14 2.285(9) . ?
Na2 O9 2.343(8) . ?
Na2 O16 2.366(14) . ?
Na2 O11 2.395(7) 2_656 ?
Na2 O15 2.398(9) . ?
Na2 O1 2.624(8) . ?
Na2 O6 2.695(8) . ?
C1 C6 1.413(13) . ?
C1 C2 1.409(13) . ?
C2 C3 1.382(14) . ?
C2 H2 0.9500 . ?
C3 C4 1.399(15) . ?
C3 H3 0.9500 . ?
C4 C5 1.400(15) . ?
C4 H4 0.9500 . ?
C5 C6 1.343(14) . ?
C5 H5 0.9500 . ?
C6 H6 0.9500 . ?
C7 C12 1.330(16) . ?
C7 C8 1.470(18) . ?
C8 C9 1.376(18) . ?
C8 H8 0.9500 . ?
C9 C10 1.32(3) . ?
C9 H9 0.9500 . ?
C10 C11 1.36(2) . ?
C10 H10 0.9500 . ?
C11 C12 1.422(17) . ?
C11 H11 0.9500 . ?
C12 H12 0.9500 . ?
C13 C18 1.371(14) . ?
C13 C14 1.391(15) . ?
C14 C15 1.402(16) . ?
C14 H14 0.9500 . ?
C15 C16 1.322(17) . ?
C15 H15 0.9500 . ?
C16 C17 1.339(17) . ?
C16 H16 0.9500 . ?
C17 C18 1.409(15) . ?
C17 H17 0.9500 . ?
C18 H18 0.9500 . ?
C19 C20 1.394(14) . ?
C19 C24 1.398(14) . ?
C20 C21 1.382(15) . ?
C20 H20 0.9500 . ?
C21 C22 1.371(16) . ?
C21 H21 0.9500 . ?
C22 C23 1.401(16) . ?
C22 H22 0.9500 . ?
C23 C24 1.389(15) . ?
C23 H23 0.9500 . ?
C24 H24 0.9500 . ?
C25 C30 1.395(14) . ?
C25 C26 1.401(14) . ?
C26 C27 1.386(15) . ?
C26 H26 0.9500 . ?
C27 C28 1.361(17) . ?
C27 H27 0.9500 . ?
C28 C29 1.380(17) . ?
C28 H28 0.9500 . ?
C29 C30 1.398(15) . ?
C29 H29 0.9500 . ?
C30 H30 0.9500 . ?
C31 C36 1.355(16) . ?
C31 C32 1.371(15) . ?
C32 C33 1.390(17) . ?
C32 H32 0.9500 . ?
C33 C34 1.34(2) . ?
C33 H33 0.9500 . ?
C34 C35 1.33(2) . ?
C34 H34 0.9500 . ?
C35 C36 1.421(18) . ?
C35 H35 0.9500 . ?
C36 H36 0.9500 . ?
O13 C37 1.225(3) . ?
C37 C38 1.496(3) . ?
C37 C39 1.495(3) . ?
C38 H38A 0.9800 . ?
C38 H38B 0.9800 . ?
C38 H38C 0.9800 . ?
C39 H39A 0.9800 . ?
C39 H39B 0.9800 . ?
C39 H39C 0.9800 . ?
O14 C40 1.430(3) . ?
O14 H14O 0.8997 . ?
C40 C41 1.525(3) . ?
C40 H40A 0.9900 . ?
C40 H40B 0.9900 . ?
C41 H41A 0.9800 . ?
C41 H41B 0.9800 . ?
C41 H41C 0.9800 . ?
O15 C42 1.225(3) . ?
C42 C43 1.495(3) . ?
C42 C44 1.496(3) . ?
C43 H43A 0.9800 . ?
C43 H43B 0.9800 . ?
C43 H43C 0.9800 . ?
C44 H44A 0.9800 . ?
C44 H44B 0.9800 . ?
C44 H44C 0.9800 . ?
O16 C45 1.429(3) . ?
O16 H16O 0.9000 . ?
C45 C46 1.525(3) . ?
C45 H45A 0.9900 . ?
C45 H45B 0.9900 . ?
C46 H46A 0.9800 . ?
C46 H46B 0.9800 . ?
C46 H46C 0.9800 . ?

loop_
_geom_torsion_atom_site_label_1
_geom_torsion_atom_site_label_2
_geom_torsion_atom_site_label_3
_geom_torsion_atom_site_label_4
_geom_torsion
_geom_torsion_site_symmetry_1
_geom_torsion_site_symmetry_2
_geom_torsion_site_symmetry_3
_geom_torsion_site_symmetry_4
_geom_torsion_publ_flag
O7 Si1 O1 Si2 40.9(6) . . . . ?
O6 Si1 O1 Si2 158.3(5) . . . . ?
C1 Si1 O1 Si2 -82.4(6) . . . . ?
O7 Si1 O1 Na2 -97.3(3) . . . . ?
O6 Si1 O1 Na2 20.1(4) . . . . ?
C1 Si1 O1 Na2 139.4(4) . . . . ?
O8 Si2 O1 Si1 -10.3(6) . . . . ?
O2 Si2 O1 Si1 -134.8(5) . . . . ?
C7 Si2 O1 Si1 113.1(6) . . . . ?
O8 Si2 O1 Na2 119.3(4) . . . . ?
O2 Si2 O1 Na2 -5.1(5) . . . . ?
C7 Si2 O1 Na2 -117.2(5) . . . . ?
O8 Si2 O2 Si3 -68.2(8) . . . . ?
O1 Si2 O2 Si3 53.5(8) . . . . ?
C7 Si2 O2 Si3 168.8(7) . . . . ?
O9 Si3 O2 Si2 -34.8(8) . . . . ?
O3 Si3 O2 Si2 88.3(7) . . . . ?
C13 Si3 O2 Si2 -159.4(7) . . . . ?
O10 Si4 O3 Si3 30.2(6) . . . . ?
O4 Si4 O3 Si3 150.7(5) . . . . ?
C19 Si4 O3 Si3 -92.2(6) . . . . ?
O9 Si3 O3 Si4 -6.8(6) . . . . ?
O2 Si3 O3 Si4 -131.3(5) . . . . ?
C13 Si3 O3 Si4 116.3(5) . . . . ?
O10 Si4 O4 Si5 -27.2(7) . . . . ?
O3 Si4 O4 Si5 -145.9(5) . . . . ?
C19 Si4 O4 Si5 96.9(6) . . . . ?
O11 Si5 O4 Si4 2.7(7) . . . . ?
O5 Si5 O4 Si4 126.4(5) . . . . ?
C25 Si5 O4 Si4 -121.7(6) . . . . ?
O12 Si6 O5 Si5 67.0(8) . . . . ?
O6 Si6 O5 Si5 -55.1(8) 2_656 . . . ?
C31 Si6 O5 Si5 -170.0(7) . . . . ?
O11 Si5 O5 Si6 34.9(9) . . . . ?
O4 Si5 O5 Si6 -87.4(8) . . . . ?
C25 Si5 O5 Si6 157.6(7) . . . . ?
O7 Si1 O6 Si6 -39.3(6) . . . 2_656 ?
O1 Si1 O6 Si6 -157.7(5) . . . 2_656 ?
C1 Si1 O6 Si6 82.3(6) . . . 2_656 ?
O7 Si1 O6 Na2 99.0(3) . . . . ?
O1 Si1 O6 Na2 -19.5(3) . . . . ?
C1 Si1 O6 Na2 -139.4(3) . . . . ?
O1 Si1 O7 Cu1 -40.3(6) . . . . ?
O6 Si1 O7 Cu1 -155.7(4) . . . . ?
C1 Si1 O7 Cu1 83.2(6) . . . . ?
O1 Si1 O7 Cu1 155.2(4) . . . 2_656 ?
O6 Si1 O7 Cu1 39.8(6) . . . 2_656 ?
C1 Si1 O7 Cu1 -81.3(6) . . . 2_656 ?
O2 Si2 O8 Cu1 92.4(6) . . . . ?
O1 Si2 O8 Cu1 -28.2(7) . . . . ?
C7 Si2 O8 Cu1 -149.4(5) . . . . ?
O2 Si2 O8 Na1 -47.0(6) . . . . ?
O1 Si2 O8 Na1 -167.6(4) . . . . ?
C7 Si2 O8 Na1 71.2(6) . . . . ?
O2 Si3 O9 Cu2 102.4(6) . . . . ?
O3 Si3 O9 Cu2 -17.2(7) . . . . ?
C13 Si3 O9 Cu2 -136.5(6) . . . . ?
O2 Si3 O9 Na2 -32.1(5) . . . . ?
O3 Si3 O9 Na2 -151.7(4) . . . . ?
C13 Si3 O9 Na2 89.0(5) . . . . ?
O11 Cu2 O9 Si3 -166.7(6) 2_656 . . . ?
O10 Cu2 O9 Si3 11.4(6) . . . . ?
Cu2 Cu2 O9 Si3 2.5(8) 2_656 . . . ?
O11 Cu2 O9 Na2 -25.9(3) 2_656 . . . ?
O10 Cu2 O9 Na2 152.3(3) . . . . ?
Cu2 Cu2 O9 Na2 143.37(17) 2_656 . . . ?
O4 Si4 O10 Cu2 36.5(5) . . . 2_656 ?
O3 Si4 O10 Cu2 154.6(4) . . . 2_656 ?
C19 Si4 O10 Cu2 -85.3(5) . . . 2_656 ?
O4 Si4 O10 Cu2 -155.7(4) . . . . ?
O3 Si4 O10 Cu2 -37.7(6) . . . . ?
C19 Si4 O10 Cu2 82.4(6) . . . . ?
O5 Si5 O11 Cu2 -101.4(6) . . . 2_656 ?
O4 Si5 O11 Cu2 18.5(7) . . . 2_656 ?
C25 Si5 O11 Cu2 140.6(5) . . . 2_656 ?
O5 Si5 O11 Na2 33.4(5) . . . 2_656 ?
O4 Si5 O11 Na2 153.4(4) . . . 2_656 ?
C25 Si5 O11 Na2 -84.5(5) . . . 2_656 ?
O5 Si6 O12 Cu1 -95.6(6) . . . . ?
O6 Si6 O12 Cu1 24.5(7) 2_656 . . . ?
C31 Si6 O12 Cu1 144.0(5) . . . . ?
O5 Si6 O12 Na1 49.6(6) . . . . ?
O6 Si6 O12 Na1 169.6(4) 2_656 . . . ?
C31 Si6 O12 Na1 -70.9(6) . . . . ?
O7 Si1 C1 C6 39.8(10) . . . . ?
O1 Si1 C1 C6 162.8(8) . . . . ?
O6 Si1 C1 C6 -80.5(9) . . . . ?
O7 Si1 C1 C2 -140.5(8) . . . . ?
O1 Si1 C1 C2 -17.4(10) . . . . ?
O6 Si1 C1 C2 99.2(9) . . . . ?
C6 C1 C2 C3 0.0(15) . . . . ?
Si1 C1 C2 C3 -179.7(9) . . . . ?
C1 C2 C3 C4 0.7(17) . . . . ?
C2 C3 C4 C5 -1.8(17) . . . . ?
C3 C4 C5 C6 2.4(18) . . . . ?
C4 C5 C6 C1 -1.9(19) . . . . ?
C2 C1 C6 C5 0.6(16) . . . . ?
Si1 C1 C6 C5 -179.6(9) . . . . ?
O8 Si2 C7 C12 25.5(12) . . . . ?
O2 Si2 C7 C12 149.5(11) . . . . ?
O1 Si2 C7 C12 -96.1(11) . . . . ?
O8 Si2 C7 C8 -157.3(8) . . . . ?
O2 Si2 C7 C8 -33.4(9) . . . . ?
O1 Si2 C7 C8 81.1(9) . . . . ?
C12 C7 C8 C9 -0.3(18) . . . . ?
Si2 C7 C8 C9 -177.9(12) . . . . ?
C7 C8 C9 C10 4(3) . . . . ?
C8 C9 C10 C11 -8(3) . . . . ?
C9 C10 C11 C12 7(3) . . . . ?
C8 C7 C12 C11 0.5(19) . . . . ?
Si2 C7 C12 C11 177.7(11) . . . . ?
C10 C11 C12 C7 -4(2) . . . . ?
O9 Si3 C13 C18 -149.6(9) . . . . ?
O2 Si3 C13 C18 -24.1(11) . . . . ?
O3 Si3 C13 C18 87.8(10) . . . . ?
O9 Si3 C13 C14 34.1(11) . . . . ?
O2 Si3 C13 C14 159.6(10) . . . . ?
O3 Si3 C13 C14 -88.5(10) . . . . ?
C18 C13 C14 C15 0(2) . . . . ?
Si3 C13 C14 C15 176.2(11) . . . . ?
C13 C14 C15 C16 2(2) . . . . ?
C14 C15 C16 C17 -2(2) . . . . ?
C15 C16 C17 C18 2(2) . . . . ?
C14 C13 C18 C17 -0.1(18) . . . . ?
Si3 C13 C18 C17 -176.4(10) . . . . ?
C16 C17 C18 C13 -1(2) . . . . ?
O10 Si4 C19 C20 140.2(8) . . . . ?
O4 Si4 C19 C20 16.7(9) . . . . ?
O3 Si4 C19 C20 -99.8(8) . . . . ?
O10 Si4 C19 C24 -39.3(9) . . . . ?
O4 Si4 C19 C24 -162.8(7) . . . . ?
O3 Si4 C19 C24 80.7(8) . . . . ?
C24 C19 C20 C21 -1.7(15) . . . . ?
Si4 C19 C20 C21 178.7(8) . . . . ?
C19 C20 C21 C22 0.4(16) . . . . ?
C20 C21 C22 C23 1.0(16) . . . . ?
C21 C22 C23 C24 -1.0(16) . . . . ?
C20 C19 C24 C23 1.7(15) . . . . ?
Si4 C19 C24 C23 -178.7(8) . . . . ?
C22 C23 C24 C19 -0.4(16) . . . . ?
O11 Si5 C25 C30 -38.0(9) . . . . ?
O5 Si5 C25 C30 -161.2(8) . . . . ?
O4 Si5 C25 C30 85.3(8) . . . . ?
O11 Si5 C25 C26 142.8(8) . . . . ?
O5 Si5 C25 C26 19.7(9) . . . . ?
O4 Si5 C25 C26 -93.9(8) . . . . ?
C30 C25 C26 C27 0.6(15) . . . . ?
Si5 C25 C26 C27 179.8(8) . . . . ?
C25 C26 C27 C28 -1.4(17) . . . . ?
C26 C27 C28 C29 1.6(17) . . . . ?
C27 C28 C29 C30 -1.1(17) . . . . ?
C26 C25 C30 C29 -0.1(14) . . . . ?
Si5 C25 C30 C29 -179.3(8) . . . . ?
C28 C29 C30 C25 0.4(16) . . . . ?
O12 Si6 C31 C36 153.1(9) . . . . ?
O5 Si6 C31 C36 28.4(10) . . . . ?
O6 Si6 C31 C36 -85.8(10) 2_656 . . . ?
O12 Si6 C31 C32 -30.5(9) . . . . ?
O5 Si6 C31 C32 -155.2(8) . . . . ?
O6 Si6 C31 C32 90.6(9) 2_656 . . . ?
C36 C31 C32 C33 0.1(17) . . . . ?
Si6 C31 C32 C33 -176.5(9) . . . . ?
C31 C32 C33 C34 2.7(19) . . . . ?
C32 C33 C34 C35 -3(2) . . . . ?
C33 C34 C35 C36 2(2) . . . . ?
C32 C31 C36 C35 -1.9(17) . . . . ?
Si6 C31 C36 C35 174.6(10) . . . . ?
C34 C35 C36 C31 1(2) . . . . ?
Na1 O13 C37 C38 161.5(7) . . . . ?
Na1 O13 C37 C39 -18.5(7) . . . . ?
Na1 O14 C40 C41 3.5(14) . . . . ?
Na2 O16 C45 C46 -13(2) . . . . ?
